data_7135940
loop_
_publ_author_name
'Rajkumar, Karthikeyan'
'Dhiman, Shikha'
'Vijayan, Veena'
'Jagtap, Vinita'
'Singh, Ashutosh'
'Kamble, Akshay'
'Pandey, Amit Kumar'
'Sharma, Satyasheel'

_publ_section_title
;
 Ruthenium(II)-Catalyzed Regioselective C8-H Acyloxylation of Indolizines
 with Carboxylic Acids
;
_journal_name_full 'Chemical Communications'
_journal_paper_doi 10.1039/D6CC03554J
_journal_year 2026
_chemical_formula_moiety 'C30 H24 N2 O3'
_chemical_formula_sum 'C30 H24 N2 O3'
_chemical_formula_weight 460.51
_space_group_crystal_system monoclinic
_space_group_IT_number 14
_space_group_name_Hall '-P 2ybc'
_space_group_name_H-M_alt 'P 1 21/c 1'
_atom_sites_solution_hydrogens geom
_atom_sites_solution_primary dual
_audit_creation_date 2025-05-15
_audit_creation_method
;
Olex2 1.5-ac5-024
(compiled 2022.04.12 svn.rca3783a0 for Rigaku Oxford Diffraction, GUI svn.r6498)
;
_audit_update_record
;
2025-09-14 deposited with the CCDC.	2026-06-12 downloaded from the CCDC.
;
_cell_angle_alpha 90
_cell_angle_beta 97.402(4)
_cell_angle_gamma 90
_cell_formula_units_Z 4
_cell_length_a 12.8704(5)
_cell_length_b 6.3555(2)
_cell_length_c 29.2525(13)
_cell_measurement_reflns_used 10612
_cell_measurement_temperature 293(2)
_cell_measurement_theta_max 25.6680
_cell_measurement_theta_min 3.4880
_cell_volume 2372.85(16)
_computing_cell_refinement 'CrysAlisPro 1.171.42.90a (Rigaku OD, 2023)'
_computing_data_collection 'CrysAlisPro 1.171.42.90a (Rigaku OD, 2023)'
_computing_data_reduction 'CrysAlisPro 1.171.42.90a (Rigaku OD, 2023)'
_computing_molecular_graphics 'Olex2 1.5-ac5-024 (Dolomanov et al., 2009)'
_computing_publication_material 'Olex2 1.5-ac5-024 (Dolomanov et al., 2009)'
_computing_structure_refinement 'SHELXL 2017/1 (Sheldrick, 2015)'
_computing_structure_solution 'SHELXT  (Sheldrick, 2015)'
_diffrn_ambient_temperature 293(2)
_diffrn_detector 'Hybrid Pixel Array Detector'
_diffrn_detector_area_resol_mean 10.0000
_diffrn_detector_type HyPix3000
_diffrn_measured_fraction_theta_full 0.989
_diffrn_measured_fraction_theta_max 0.924
_diffrn_measurement_details
;
List of Runs (angles in degrees, time in seconds):

  # Type    Start    End  Width  t~exp~   \w     \q     \k     \f   Frames
#--------------------------------------------------------------------------
  1  \w     -4.00  21.00   0.50   13.00    --   -9.32  20.00  79.00   50
  2  \w    -39.00 -14.00   0.50   13.00    --   -9.32 -20.00 -88.00   50
  3  \w    -41.00  -3.00   0.50   13.00    --    9.60 -20.00 -88.00   76
  4  \w     12.00  40.00   0.50   13.00    --    9.60  20.00  79.00   56
  5  \w    -49.00   3.00   0.50   13.00    --   -9.32 -38.00 -30.00  104
  6  \w    -56.00  -7.00   0.50   13.00    --   -9.32 125.00-120.00   98
  7  \w    -48.00 -17.00   0.50   13.00    --   -9.32 125.00   0.00   62
  8  \w    -38.00 -12.00   0.50   13.00    --   -9.32 125.00 150.00   52
  9  \w     10.00  46.00   0.50   13.00    --    9.60-125.00  30.00   72
 10  \w     -2.00  67.00   0.50   13.00    --    9.60  19.00 150.00  138
 11  \w     11.00  56.00   0.50   13.00    --    9.60-125.00 -60.00   90
 12  \w     16.00  41.00   0.50   13.00    --    9.60-125.00 -90.00   50
 13  \w    -16.00  32.00   0.50   13.00    --    9.60  77.00-120.00   96
 14  \w     14.00  53.00   0.50   13.00    --    9.60-125.00-180.00   78
;
_diffrn_measurement_device 'four-circle diffractometer'
_diffrn_measurement_device_type 'SuperNova, Single source at offset/far, HyPix3000'
_diffrn_measurement_method '\w scans'
_diffrn_orient_matrix_type 'CrysAlisPro convention (1999,Acta A55,543-557)'
_diffrn_orient_matrix_UB_11 0.0517543000
_diffrn_orient_matrix_UB_12 -0.0283952000
_diffrn_orient_matrix_UB_13 0.0092532000
_diffrn_orient_matrix_UB_21 0.0152062000
_diffrn_orient_matrix_UB_22 0.0020704000
_diffrn_orient_matrix_UB_23 -0.0224549000
_diffrn_orient_matrix_UB_31 0.0133291000
_diffrn_orient_matrix_UB_32 0.1079250000
_diffrn_orient_matrix_UB_33 0.0028566000
_diffrn_radiation_monochromator mirror
_diffrn_radiation_probe x-ray
_diffrn_radiation_type 'Mo K\a'
_diffrn_radiation_wavelength 0.71073
_diffrn_reflns_av_R_equivalents 0.0557
_diffrn_reflns_av_unetI/netI 0.0464
_diffrn_reflns_Laue_measured_fraction_full 0.989
_diffrn_reflns_Laue_measured_fraction_max 0.924
_diffrn_reflns_limit_h_max 16
_diffrn_reflns_limit_h_min -16
_diffrn_reflns_limit_k_max 7
_diffrn_reflns_limit_k_min -8
_diffrn_reflns_limit_l_max 37
_diffrn_reflns_limit_l_min -32
_diffrn_reflns_number 22637
_diffrn_reflns_point_group_measured_fraction_full 0.989
_diffrn_reflns_point_group_measured_fraction_max 0.924
_diffrn_reflns_theta_full 25.242
_diffrn_reflns_theta_max 27.140
_diffrn_reflns_theta_min 3.281
_diffrn_source 'micro-focus sealed X-ray tube'
_diffrn_source_type 'SuperNova (Mo) X-ray Source'
_exptl_absorpt_coefficient_mu 0.084
_exptl_absorpt_correction_T_max 1.00000
_exptl_absorpt_correction_T_min 0.80132
_exptl_absorpt_correction_type multi-scan
_exptl_absorpt_process_details
;
CrysAlisPro 1.171.42.90a (Rigaku Oxford Diffraction, 2023)
Empirical absorption correction using spherical harmonics,
implemented in SCALE3 ABSPACK scaling algorithm.
;
_exptl_crystal_density_diffrn 1.289
_exptl_crystal_description block
_exptl_crystal_F_000 968
_refine_diff_density_max 0.188
_refine_diff_density_min -0.178
_refine_diff_density_rms 0.036
_refine_ls_extinction_coef 0.0022(8)
_refine_ls_extinction_expression Fc^*^=kFc[1+0.001xFc^2^\l^3^/sin(2\q)]^-1/4^
_refine_ls_extinction_method 'SHELXL-2017/1 (Sheldrick 2017)'
_refine_ls_goodness_of_fit_ref 1.056
_refine_ls_hydrogen_treatment constr
_refine_ls_matrix_type full
_refine_ls_number_parameters 319
_refine_ls_number_reflns 4864
_refine_ls_number_restraints 0
_refine_ls_restrained_S_all 1.056
_refine_ls_R_factor_all 0.0850
_refine_ls_R_factor_gt 0.0518
_refine_ls_shift/su_max 0.004
_refine_ls_shift/su_mean 0.000
_refine_ls_structure_factor_coef Fsqd
_refine_ls_weighting_details 'w=1/[\s^2^(Fo^2^)+(0.0721P)^2^+0.1871P] where P=(Fo^2^+2Fc^2^)/3'
_refine_ls_weighting_scheme calc
_refine_ls_wR_factor_gt 0.1344
_refine_ls_wR_factor_ref 0.1538
_reflns_Friedel_coverage 0.000
_reflns_number_gt 3098
_reflns_number_total 4864
_reflns_threshold_expression 'I > 2\s(I)'
_cod_data_source_file d6cc03554j2.cif
_cod_data_source_block ex-nikkre236_auto
_cod_original_cell_volume 2372.84(17)
_cod_database_code 7135940
_shelx_shelxl_version_number 2017/1
_chemical_oxdiff_formula 'C H N O'
_shelx_space_group_comment
;
The symmetry employed for this shelxl refinement is uniquely defined
by the following loop, which should always be used as a source of
symmetry information in preference to the above space-group names.
They are only intended as comments.
;
_olex2_refinement_description
;
1. Fixed Uiso
 At 1.2 times of:
  All C(H) groups
 At 1.5 times of:
  All C(H,H,H) groups
2.a Aromatic/amide H refined with riding coordinates:
 C9(H9), C8(H8), C7(H7), C3(H3), C11(H11), C26(H26), C15(H15), C28(H28),
 C25(H25), C31(H31), C29(H29), C34(H34), C35(H35), C33(H33), C14(H14), C13(H13),
  C12(H12), C32(H32)
2.b Idealised Me refined as rotating group:
 C21(H21A,H21B,H21C), C22(H22A,H22B,H22C)
;
_olex2_submission_special_instructions 'No special instructions were received'
_oxdiff_exptl_absorpt_empirical_details
;
Empirical correction (ABSPACK) includes:
- Absorption correction using spherical harmonics
- Frame scaling
;
_oxdiff_exptl_absorpt_empirical_full_max 1.185
_oxdiff_exptl_absorpt_empirical_full_min 0.777

loop_
_space_group_symop_operation_xyz
'x, y, z'
'-x, y+1/2, -z+1/2'
'-x, -y, -z'
'x, -y-1/2, z-1/2'

loop_
_atom_site_label
_atom_site_type_symbol
_atom_site_fract_x
_atom_site_fract_y
_atom_site_fract_z
_atom_site_U_iso_or_equiv
_atom_site_adp_type
_atom_site_occupancy
_atom_site_site_symmetry_order
_atom_site_calc_flag
_atom_site_refinement_flags_posn
_atom_site_refinement_flags_adp
_atom_site_refinement_flags_occupancy
_atom_site_disorder_assembly
_atom_site_disorder_group
O16 O 0.29641(9) 0.53462(19) 0.59236(4) 0.0584(4) Uani 1 1 d . . . . .
N1 N 0.56034(10) 0.63553(19) 0.56326(5) 0.0451(4) Uani 1 1 d . . . . .
O18 O 0.30313(11) 0.2068(2) 0.56479(5) 0.0715(4) Uani 1 1 d . . . . .
O23 O 0.43206(14) 0.5117(2) 0.68967(5) 0.0863(5) Uani 1 1 d . . . . .
N20 N 0.46524(13) 0.1786(2) 0.67153(6) 0.0647(5) Uani 1 1 d . . . . .
C4 C 0.52695(14) 0.4617(2) 0.62694(6) 0.0490(4) Uani 1 1 d . . . . .
C17 C 0.26672(13) 0.3293(3) 0.58914(7) 0.0536(5) Uani 1 1 d . . . . .
C27 C 0.18382(13) 0.2843(3) 0.61830(6) 0.0530(5) Uani 1 1 d . . . . .
C5 C 0.48037(13) 0.5615(2) 0.58738(6) 0.0450(4) Uani 1 1 d . . . . .
C2 C 0.65627(13) 0.5795(3) 0.58728(6) 0.0503(4) Uani 1 1 d . . . . .
C6 C 0.37656(13) 0.5974(3) 0.56736(6) 0.0491(4) Uani 1 1 d . . . . .
C9 C 0.53692(14) 0.7277(2) 0.52030(6) 0.0495(4) Uani 1 1 d . . . . .
H9 H 0.590602 0.767887 0.503700 0.059 Uiso 1 1 calc R U . . .
C8 C 0.43687(15) 0.7590(3) 0.50269(7) 0.0535(5) Uani 1 1 d . . . . .
H8 H 0.421970 0.823501 0.474063 0.064 Uiso 1 1 calc R U . . .
C19 C 0.47101(15) 0.3854(3) 0.66511(6) 0.0539(5) Uani 1 1 d . . . . .
C10 C 0.75722(13) 0.6287(3) 0.57152(6) 0.0537(5) Uani 1 1 d . . . . .
C24 C 0.01656(14) 0.1976(3) 0.66821(7) 0.0570(5) Uani 1 1 d . . . . .
C7 C 0.35333(14) 0.6961(3) 0.52660(7) 0.0562(5) Uani 1 1 d . . . . .
H7 H 0.284135 0.722279 0.514495 0.067 Uiso 1 1 calc R U . . .
C3 C 0.63544(14) 0.4728(3) 0.62590(6) 0.0534(5) Uani 1 1 d . . . . .
H3 H 0.685901 0.416201 0.648119 0.064 Uiso 1 1 calc R U . . .
C30 C -0.07700(14) 0.1593(3) 0.69213(7) 0.0598(5) Uani 1 1 d . . . . .
C11 C 0.83509(16) 0.4756(3) 0.57538(8) 0.0661(5) Uani 1 1 d . . . . .
H11 H 0.822451 0.345395 0.588088 0.079 Uiso 1 1 calc R U . . .
C26 C 0.13533(17) 0.0914(3) 0.61530(8) 0.0726(6) Uani 1 1 d . . . . .
H26 H 0.158149 -0.012299 0.596493 0.087 Uiso 1 1 calc R U . . .
C15 C 0.78030(16) 0.8214(3) 0.55333(8) 0.0710(6) Uani 1 1 d . . . . .
H15 H 0.730454 0.928042 0.551255 0.085 Uiso 1 1 calc R U . . .
C28 C 0.15136(16) 0.4315(3) 0.64793(8) 0.0736(6) Uani 1 1 d . . . . .
H28 H 0.185129 0.560973 0.651543 0.088 Uiso 1 1 calc R U . . .
C25 C 0.05377(18) 0.0501(3) 0.63971(8) 0.0761(6) Uani 1 1 d . . . . .
H25 H 0.022338 -0.081838 0.637004 0.091 Uiso 1 1 calc R U . . .
C31 C -0.13784(18) -0.0185(4) 0.68363(9) 0.0876(7) Uani 1 1 d . . . . .
H31 H -0.119055 -0.119149 0.663122 0.105 Uiso 1 1 calc R U . . .
C29 C 0.06941(18) 0.3882(4) 0.67215(8) 0.0799(7) Uani 1 1 d . . . . .
H29 H 0.048600 0.490163 0.691892 0.096 Uiso 1 1 calc R U . . .
C34 C -0.19753(19) 0.2688(4) 0.74399(9) 0.0893(7) Uani 1 1 d . . . . .
H34 H -0.216851 0.368518 0.764590 0.107 Uiso 1 1 calc R U . . .
C35 C -0.10880(17) 0.3009(4) 0.72275(8) 0.0786(6) Uani 1 1 d . . . . .
H35 H -0.069560 0.422462 0.729470 0.094 Uiso 1 1 calc R U . . .
C33 C -0.25646(18) 0.0935(5) 0.73506(9) 0.0883(8) Uani 1 1 d . . . . .
H33 H -0.316328 0.071737 0.749162 0.106 Uiso 1 1 calc R U . . .
C14 C 0.87559(19) 0.8583(4) 0.53824(9) 0.0873(7) Uani 1 1 d . . . . .
H14 H 0.889075 0.988150 0.525567 0.105 Uiso 1 1 calc R U . . .
C13 C 0.95024(19) 0.7050(5) 0.54183(9) 0.0919(8) Uani 1 1 d . . . . .
H13 H 1.014559 0.729669 0.531531 0.110 Uiso 1 1 calc R U . . .
C12 C 0.93005(17) 0.5141(5) 0.56072(9) 0.0851(7) Uani 1 1 d . . . . .
H12 H 0.981288 0.410025 0.563586 0.102 Uiso 1 1 calc R U . . .
C21 C 0.4101(2) 0.1005(4) 0.70865(9) 0.0923(8) Uani 1 1 d . . . . .
H21A H 0.446536 0.144286 0.737797 0.138 Uiso 1 1 calc R U . . .
H21B H 0.407182 -0.050351 0.707478 0.138 Uiso 1 1 calc R U . . .
H21C H 0.340160 0.156253 0.705101 0.138 Uiso 1 1 calc R U . . .
C22 C 0.5009(2) 0.0236(3) 0.64083(9) 0.0878(7) Uani 1 1 d . . . . .
H22A H 0.444855 -0.010472 0.617080 0.132 Uiso 1 1 calc R U . . .
H22B H 0.522759 -0.101128 0.657947 0.132 Uiso 1 1 calc R U . . .
H22C H 0.558914 0.079578 0.627106 0.132 Uiso 1 1 calc R U . . .
C32 C -0.2260(2) -0.0497(5) 0.70500(11) 0.1013(9) Uani 1 1 d . . . . .
H32 H -0.265445 -0.171365 0.698694 0.122 Uiso 1 1 calc R U . . .

loop_
_atom_site_aniso_label
_atom_site_aniso_U_11
_atom_site_aniso_U_22
_atom_site_aniso_U_33
_atom_site_aniso_U_23
_atom_site_aniso_U_13
_atom_site_aniso_U_12
O16 0.0515(7) 0.0550(8) 0.0721(9) -0.0084(6) 0.0207(7) -0.0039(6)
N1 0.0479(8) 0.0383(7) 0.0499(9) -0.0004(6) 0.0098(7) -0.0008(6)
O18 0.0760(9) 0.0597(8) 0.0857(10) -0.0136(7) 0.0367(8) -0.0050(7)
O23 0.1251(14) 0.0670(9) 0.0769(10) -0.0056(8) 0.0512(10) 0.0040(8)
N20 0.0818(11) 0.0512(10) 0.0630(11) 0.0044(8) 0.0169(9) -0.0078(8)
C4 0.0571(11) 0.0425(9) 0.0485(10) -0.0034(8) 0.0112(9) -0.0013(8)
C17 0.0481(10) 0.0548(12) 0.0578(12) -0.0040(9) 0.0064(9) 0.0008(8)
C27 0.0465(10) 0.0580(12) 0.0551(11) -0.0035(9) 0.0088(9) -0.0018(8)
C5 0.0480(10) 0.0382(9) 0.0502(10) -0.0047(7) 0.0116(8) -0.0014(7)
C2 0.0464(10) 0.0489(10) 0.0552(11) -0.0016(8) 0.0058(9) 0.0012(8)
C6 0.0485(10) 0.0411(9) 0.0596(12) -0.0061(8) 0.0140(9) -0.0014(7)
C9 0.0573(11) 0.0403(9) 0.0523(11) 0.0039(8) 0.0124(9) -0.0021(8)
C8 0.0614(12) 0.0424(10) 0.0559(11) 0.0047(8) 0.0037(10) 0.0023(8)
C19 0.0639(12) 0.0498(11) 0.0494(11) -0.0023(8) 0.0119(9) -0.0015(9)
C10 0.0481(10) 0.0587(11) 0.0541(11) -0.0032(9) 0.0053(9) -0.0020(9)
C24 0.0527(11) 0.0671(12) 0.0520(11) -0.0011(9) 0.0088(9) -0.0026(9)
C7 0.0524(11) 0.0492(11) 0.0657(13) 0.0009(9) 0.0028(10) 0.0057(8)
C3 0.0557(11) 0.0531(11) 0.0506(11) 0.0035(8) 0.0045(9) 0.0043(8)
C30 0.0537(11) 0.0752(13) 0.0518(11) 0.0069(10) 0.0114(9) -0.0037(10)
C11 0.0524(11) 0.0723(13) 0.0724(14) 0.0036(10) 0.0042(10) 0.0055(10)
C26 0.0801(14) 0.0580(13) 0.0868(16) -0.0106(11) 0.0381(13) -0.0067(11)
C15 0.0560(12) 0.0653(13) 0.0914(16) 0.0077(11) 0.0087(11) -0.0060(10)
C28 0.0652(13) 0.0761(14) 0.0840(16) -0.0245(12) 0.0271(12) -0.0204(10)
C25 0.0833(15) 0.0573(13) 0.0946(17) -0.0068(11) 0.0379(14) -0.0161(10)
C31 0.0729(15) 0.1020(18) 0.0930(18) -0.0162(14) 0.0304(14) -0.0240(13)
C29 0.0747(14) 0.0838(15) 0.0878(16) -0.0314(12) 0.0357(13) -0.0199(12)
C34 0.0827(17) 0.110(2) 0.0836(17) 0.0005(14) 0.0410(14) 0.0028(15)
C35 0.0715(14) 0.0859(16) 0.0837(16) -0.0064(13) 0.0300(13) -0.0068(12)
C33 0.0614(14) 0.127(2) 0.0811(17) 0.0224(16) 0.0255(13) -0.0064(15)
C14 0.0685(15) 0.0924(17) 0.1021(19) 0.0120(14) 0.0145(14) -0.0209(14)
C13 0.0573(14) 0.130(2) 0.0918(19) 0.0010(16) 0.0208(13) -0.0147(15)
C12 0.0512(13) 0.1087(19) 0.0950(18) -0.0059(15) 0.0082(12) 0.0126(12)
C21 0.1073(19) 0.0871(16) 0.0859(17) 0.0280(13) 0.0256(15) -0.0173(14)
C22 0.1147(19) 0.0524(13) 0.0969(18) -0.0098(12) 0.0159(15) 0.0041(12)
C32 0.0832(17) 0.114(2) 0.113(2) -0.0045(17) 0.0381(17) -0.0290(15)

loop_
_atom_type_symbol
_atom_type_description
_atom_type_scat_dispersion_real
_atom_type_scat_dispersion_imag
_atom_type_scat_source
C C 0.0033 0.0016 'International Tables Vol C Tables 4.2.6.8 and 6.1.1.4'
H H 0.0000 0.0000 'International Tables Vol C Tables 4.2.6.8 and 6.1.1.4'
N N 0.0061 0.0033 'International Tables Vol C Tables 4.2.6.8 and 6.1.1.4'
O O 0.0106 0.0060 'International Tables Vol C Tables 4.2.6.8 and 6.1.1.4'

loop_
_geom_angle_atom_site_label_1
_geom_angle_atom_site_label_2
_geom_angle_atom_site_label_3
_geom_angle
_geom_angle_site_symmetry_1
_geom_angle_site_symmetry_3
_geom_angle_publ_flag
C17 O16 C6 117.21(13) . . ?
C2 N1 C5 108.81(14) . . ?
C9 N1 C5 120.72(14) . . ?
C9 N1 C2 130.13(15) . . ?
C19 N20 C21 118.82(18) . . ?
C19 N20 C22 123.83(18) . . ?
C22 N20 C21 117.03(18) . . ?
C5 C4 C19 125.26(16) . . ?
C5 C4 C3 106.48(16) . . ?
C3 C4 C19 127.80(17) . . ?
O16 C17 C27 111.29(15) . . ?
O18 C17 O16 122.69(18) . . ?
O18 C17 C27 126.00(18) . . ?
C26 C27 C17 119.48(17) . . ?
C26 C27 C28 118.35(18) . . ?
C28 C27 C17 122.15(17) . . ?
N1 C5 C6 117.11(15) . . ?
C4 C5 N1 107.88(14) . . ?
C4 C5 C6 134.99(17) . . ?
N1 C2 C10 123.58(16) . . ?
C3 C2 N1 106.75(15) . . ?
C3 C2 C10 129.66(17) . . ?
O16 C6 C5 117.49(16) . . ?
C7 C6 O16 120.12(16) . . ?
C7 C6 C5 122.33(17) . . ?
C8 C9 N1 119.89(17) . . ?
C9 C8 C7 121.52(17) . . ?
O23 C19 N20 121.94(18) . . ?
O23 C19 C4 120.07(16) . . ?
N20 C19 C4 117.99(16) . . ?
C11 C10 C2 118.92(17) . . ?
C15 C10 C2 123.52(17) . . ?
C15 C10 C11 117.55(18) . . ?
C25 C24 C30 122.49(18) . . ?
C25 C24 C29 116.02(18) . . ?
C29 C24 C30 121.45(18) . . ?
C6 C7 C8 118.26(17) . . ?
C2 C3 C4 110.06(16) . . ?
C31 C30 C24 121.63(19) . . ?
C35 C30 C24 121.86(19) . . ?
C35 C30 C31 116.5(2) . . ?
C12 C11 C10 120.9(2) . . ?
C25 C26 C27 120.70(19) . . ?
C14 C15 C10 121.3(2) . . ?
C29 C28 C27 120.29(19) . . ?
C26 C25 C24 122.27(19) . . ?
C32 C31 C30 121.2(2) . . ?
C28 C29 C24 122.26(19) . . ?
C33 C34 C35 120.6(2) . . ?
C30 C35 C34 122.0(2) . . ?
C34 C33 C32 118.4(2) . . ?
C13 C14 C15 120.1(2) . . ?
C14 C13 C12 119.7(2) . . ?
C11 C12 C13 120.5(2) . . ?
C33 C32 C31 121.3(2) . . ?

loop_
_geom_bond_atom_site_label_1
_geom_bond_atom_site_label_2
_geom_bond_distance
_geom_bond_site_symmetry_2
_geom_bond_publ_flag
O16 C17 1.360(2) . ?
O16 C6 1.397(2) . ?
N1 C5 1.402(2) . ?
N1 C2 1.386(2) . ?
N1 C9 1.384(2) . ?
O18 C17 1.191(2) . ?
O23 C19 1.226(2) . ?
N20 C19 1.331(2) . ?
N20 C21 1.459(3) . ?
N20 C22 1.447(3) . ?
C4 C5 1.386(2) . ?
C4 C19 1.486(3) . ?
C4 C3 1.402(2) . ?
C17 C27 1.477(3) . ?
C27 C26 1.373(3) . ?
C27 C28 1.377(3) . ?
C5 C6 1.406(2) . ?
C2 C10 1.467(2) . ?
C2 C3 1.374(3) . ?
C6 C7 1.346(3) . ?
C9 C8 1.339(2) . ?
C8 C7 1.414(3) . ?
C10 C11 1.391(3) . ?
C10 C15 1.383(3) . ?
C24 C30 1.489(3) . ?
C24 C25 1.381(3) . ?
C24 C29 1.387(3) . ?
C30 C31 1.379(3) . ?
C30 C35 1.369(3) . ?
C11 C12 1.368(3) . ?
C26 C25 1.369(3) . ?
C15 C14 1.376(3) . ?
C28 C29 1.372(3) . ?
C31 C32 1.379(3) . ?
C34 C35 1.384(3) . ?
C34 C33 1.354(3) . ?
C33 C32 1.358(4) . ?
C14 C13 1.363(4) . ?
C13 C12 1.372(4) . ?
